data_7025515
loop_
_publ_author_name
'Bowmaker, Graham A.'
'Pakawatchai, Chaveng'
'Saithong, Saowanit'
'Skelton, Brian W.'
'White, Allan H.'

_publ_section_title
;
 Structural and spectroscopic studies of some adducts of silver(I) halides
 with thiourea and N-ethyl substituted thioureas.
;
_journal_issue 18
_journal_name_full 'Dalton transactions (Cambridge, England : 2003)'
_journal_page_first 4391
_journal_page_last 4404
_journal_paper_doi 10.1039/c001398f
_journal_volume 39
_journal_year 2010
_chemical_formula_moiety 'C9 H24 Ag Br N6 S3'
_chemical_formula_sum 'C9 H24 Ag Br N6 S3'
_chemical_formula_weight 500.3
_chemical_name_systematic
;
?
;
_space_group_IT_number 11
_symmetry_cell_setting monoclinic
_symmetry_space_group_name_Hall '-P 2yb'
_symmetry_space_group_name_H-M 'P 1 21/m 1'
_atom_sites_solution_hydrogens geom
_atom_sites_solution_primary direct
_atom_sites_solution_secondary difmap
_audit_creation_date 2007-01-04T12:44:32-00:00
_audit_creation_method 'WinGX routine CIF_UPDATE'
_cell_angle_alpha 90
_cell_angle_beta 91.489(3)
_cell_angle_gamma 90
_cell_formula_units_Z 2
_cell_length_a 7.2951(9)
_cell_length_b 15.502(2)
_cell_length_c 8.2810(10)
_cell_measurement_reflns_used 7361
_cell_measurement_temperature 150(2)
_cell_measurement_theta_max 36.4
_cell_measurement_theta_min 2.5
_cell_volume 936.2(2)
_computing_cell_refinement 'Siemens SAINT (Siemens, 1995)'
_computing_data_collection 'Siemens SMART (Siemens, 1995)'
_computing_data_reduction 'xtal ADDREF SORTRF'
_computing_molecular_graphics xtal
_computing_publication_material WinGX
_computing_structure_refinement 'SHELXL-97 (Sheldrick, 1997)'
_computing_structure_solution xtal
_diffrn_ambient_temperature 150(2)
_diffrn_measured_fraction_theta_full 0.999
_diffrn_measured_fraction_theta_max 0.991
_diffrn_measurement_device_type
;
Bruker SMART CCD diffractometer
;
_diffrn_measurement_method '\w scans'
_diffrn_radiation_monochromator graphite
_diffrn_radiation_type MoK\a
_diffrn_radiation_wavelength 0.71073
_diffrn_reflns_av_R_equivalents .040
_diffrn_reflns_av_unetI/netI 0.0262
_diffrn_reflns_limit_h_max 12
_diffrn_reflns_limit_h_min -12
_diffrn_reflns_limit_k_max 26
_diffrn_reflns_limit_k_min -26
_diffrn_reflns_limit_l_max 14
_diffrn_reflns_limit_l_min -14
_diffrn_reflns_number 19407
_diffrn_reflns_theta_full 37
_diffrn_reflns_theta_max 37.63
_diffrn_reflns_theta_min 2.46
_exptl_absorpt_coefficient_mu 3.545
_exptl_absorpt_correction_T_max .62
_exptl_absorpt_correction_T_min .40
_exptl_absorpt_correction_type multi-scan
_exptl_absorpt_process_details
;
SADABS; Sheldrick, 1996
;
_exptl_crystal_colour colourless
_exptl_crystal_density_diffrn 1.775
_exptl_crystal_density_method 'not measured'
_exptl_crystal_description tablet
_exptl_crystal_F_000 500
_exptl_crystal_size_max .17
_exptl_crystal_size_mid .09
_exptl_crystal_size_min .06
_refine_diff_density_max 0.909
_refine_diff_density_min -0.828
_refine_diff_density_rms 0.098
_refine_ls_extinction_method none
_refine_ls_goodness_of_fit_ref 0.985
_refine_ls_hydrogen_treatment constr
_refine_ls_matrix_type full
_refine_ls_number_parameters 105
_refine_ls_number_reflns 5076
_refine_ls_number_restraints 0
_refine_ls_restrained_S_all 0.985
_refine_ls_R_factor_all 0.0343
_refine_ls_R_factor_gt 0.0235
_refine_ls_shift/su_max 0
_refine_ls_shift/su_mean 0
_refine_ls_structure_factor_coef Fsqd
_refine_ls_weighting_details 'calc w=1/[\s^2^(Fo^2^)+(0.0273P)^2^] where P=(Fo^2^+2Fc^2^)/3'
_refine_ls_weighting_scheme calc
_refine_ls_wR_factor_gt 0.0507
_refine_ls_wR_factor_ref 0.0528
_reflns_number_gt 4095
_reflns_number_total 5076
_reflns_threshold_expression I>2sigma(I)
_cod_data_source_file c001398f.txt
_cod_data_source_block agbreu
_cod_original_sg_symbol_Hall -p_2yb
_cod_original_sg_symbol_H-M P_1_21/m_1
_cod_database_code 7025515

loop_
_symmetry_equiv_pos_as_xyz
'x, y, z'
'-x, y+1/2, -z'
'-x, -y, -z'
'x, -y-1/2, z'

loop_
_atom_site_label
_atom_site_type_symbol
_atom_site_fract_x
_atom_site_fract_y
_atom_site_fract_z
_atom_site_U_iso_or_equiv
_atom_site_adp_type
_atom_site_occupancy
_atom_site_symmetry_multiplicity
_atom_site_calc_flag
_atom_site_refinement_flags
Ag1 Ag -0.165215(17) 0.25 0.131036(16) 0.01836(3) Uani 1 2 d S
Br1 Br 0.09570(2) 0.25 -0.10313(2) 0.01646(4) Uani 1 2 d S
S1 S -0.00190(6) 0.25 0.41092(5) 0.01997(8) Uani 1 2 d S
C1 C 0.2332(2) 0.25 0.3995(2) 0.0169(3) Uani 1 2 d S
N11 N 0.3350(2) 0.25 0.53489(18) 0.0217(3) Uani 1 2 d S
H11 H 0.278 0.25 0.6272 0.026 Uiso 1 2 calc SR
N12 N 0.3161(2) 0.25 0.25903(19) 0.0259(3) Uani 1 2 d S
H12A H 0.4366 0.25 0.2565 0.031 Uiso 1 2 calc SR
H12B H 0.2506 0.25 0.1683 0.031 Uiso 1 2 calc SR
C11 C 0.5358(2) 0.25 0.5407(2) 0.0258(4) Uani 1 2 d S
H11A H 0.5818 0.3017 0.4845 0.031 Uiso 0.5 1 calc PR
H11B H 0.5818 0.1983 0.4845 0.031 Uiso 0.5 1 calc PR
C12 C 0.6058(3) 0.25 0.7132(3) 0.0417(6) Uani 1 2 d S
H12C H 0.5682 0.3034 0.7662 0.063 Uiso 0.5 1 calc PR
H12D H 0.7399 0.2461 0.7156 0.063 Uiso 0.5 1 calc PR
H12E H 0.5548 0.2004 0.7702 0.063 Uiso 0.5 1 calc PR
S2 S -0.35174(4) 0.386805(19) 0.10482(4) 0.02177(6) Uani 1 1 d .
C2 C -0.20916(17) 0.47118(8) 0.15747(16) 0.0196(2) Uani 1 1 d .
N21 N -0.04988(15) 0.45960(7) 0.23535(14) 0.0215(2) Uani 1 1 d .
H21 H -0.0189 0.4065 0.2622 0.026 Uiso 1 1 calc R
N22 N -0.26074(18) 0.55078(7) 0.11692(17) 0.0303(3) Uani 1 1 d .
H22A H -0.1895 0.5949 0.1418 0.036 Uiso 1 1 calc R
H22B H -0.3661 0.5593 0.0652 0.036 Uiso 1 1 calc R
C21 C 0.07844(18) 0.52917(9) 0.27984(18) 0.0248(3) Uani 1 1 d .
H21A H 0.0188 0.5697 0.3545 0.03 Uiso 1 1 calc R
H21B H 0.1116 0.5616 0.1818 0.03 Uiso 1 1 calc R
C22 C 0.2506(2) 0.49237(9) 0.3607(2) 0.0309(3) Uani 1 1 d .
H22C H 0.217 0.4583 0.4551 0.046 Uiso 1 1 calc R
H22D H 0.3318 0.5397 0.395 0.046 Uiso 1 1 calc R
H22E H 0.314 0.4554 0.2841 0.046 Uiso 1 1 calc R

loop_
_atom_site_aniso_label
_atom_site_aniso_U_11
_atom_site_aniso_U_22
_atom_site_aniso_U_33
_atom_site_aniso_U_23
_atom_site_aniso_U_13
_atom_site_aniso_U_12
Ag1 0.01825(6) 0.01533(5) 0.02145(6) 0 -0.00046(4) 0
Br1 0.01875(7) 0.01555(7) 0.01510(7) 0 0.00103(5) 0
S1 0.01353(16) 0.0300(2) 0.01636(18) 0 -0.00022(13) 0
C1 0.0155(7) 0.0196(7) 0.0155(7) 0 -0.0010(5) 0
N11 0.0148(6) 0.0375(8) 0.0129(6) 0 0.0003(5) 0
N12 0.0146(6) 0.0476(10) 0.0156(7) 0 0.0005(5) 0
C11 0.0145(7) 0.0426(11) 0.0200(8) 0 -0.0019(6) 0
C12 0.0218(9) 0.0807(19) 0.0223(10) 0 -0.0071(8) 0
S2 0.01680(12) 0.01413(12) 0.03416(17) 0.00159(11) -0.00351(11) 0.00028(9)
C2 0.0197(5) 0.0163(5) 0.0230(6) -0.0001(4) 0.0029(4) 0.0001(4)
N21 0.0195(5) 0.0154(4) 0.0295(6) 0.0004(4) -0.0020(4) -0.0014(3)
N22 0.0281(6) 0.0149(5) 0.0472(8) 0.0029(5) -0.0105(5) -0.0009(4)
C21 0.0231(6) 0.0205(5) 0.0308(7) -0.0033(5) 0.0003(5) -0.0047(4)
C22 0.0229(6) 0.0313(7) 0.0383(8) -0.0043(6) -0.0044(6) -0.0035(5)

loop_
_atom_type_symbol
_atom_type_description
_atom_type_scat_dispersion_real
_atom_type_scat_dispersion_imag
_atom_type_scat_source
C C 0.0033 0.0016 'International Tables Vol C Tables 4.2.6.8 and 6.1.1.4'
H H 0 0 'International Tables Vol C Tables 4.2.6.8 and 6.1.1.4'
Ag Ag -0.8971 1.1015 'International Tables Vol C Tables 4.2.6.8 and 6.1.1.4'
Br Br -0.2901 2.4595 'International Tables Vol C Tables 4.2.6.8 and 6.1.1.4'
N N 0.0061 0.0033 'International Tables Vol C Tables 4.2.6.8 and 6.1.1.4'
S S 0.1246 0.1234 'International Tables Vol C Tables 4.2.6.8 and 6.1.1.4'

loop_
_geom_angle_atom_site_label_1
_geom_angle_atom_site_label_2
_geom_angle_atom_site_label_3
_geom_angle
_geom_angle_site_symmetry_1
S2 Ag1 S2 114.185(17) 4_565
S2 Ag1 S1 108.214(10) 4_565
S2 Ag1 S1 108.214(10) .
S2 Ag1 Br1 108.681(10) 4_565
S2 Ag1 Br1 108.681(10) .
S1 Ag1 Br1 108.752(14) .
C1 S1 Ag1 112.87(6) .
N12 C1 N11 118.88(15) .
N12 C1 S1 121.79(13) .
N11 C1 S1 119.33(13) .
C1 N11 C11 124.36(15) .
C1 N11 H11 117.8 .
C11 N11 H11 117.8 .
C1 N12 H12A 120 .
C1 N12 H12B 120 .
H12A N12 H12B 120 .
N11 C11 C12 110.22(16) .
N11 C11 H11A 109.6 .
C12 C11 H11A 109.6 .
N11 C11 H11B 109.6 .
C12 C11 H11B 109.6 .
H11A C11 H11B 108.1 .
C11 C12 H12C 109.5 .
C11 C12 H12D 109.5 .
H12C C12 H12D 109.5 .
C11 C12 H12E 109.5 .
H12C C12 H12E 109.5 .
H12D C12 H12E 109.5 .
C2 S2 Ag1 107.20(4) .
N21 C2 N22 119.12(11) .
N21 C2 S2 122.46(9) .
N22 C2 S2 118.42(10) .
C2 N21 C21 124.55(11) .
C2 N21 H21 117.7 .
C21 N21 H21 117.7 .
C2 N22 H22A 120 .
C2 N22 H22B 120 .
H22A N22 H22B 120 .
N21 C21 C22 110.42(11) .
N21 C21 H21A 109.6 .
C22 C21 H21A 109.6 .
N21 C21 H21B 109.6 .
C22 C21 H21B 109.6 .
H21A C21 H21B 108.1 .
C21 C22 H22C 109.5 .
C21 C22 H22D 109.5 .
H22C C22 H22D 109.5 .
C21 C22 H22E 109.5 .
H22C C22 H22E 109.5 .
H22D C22 H22E 109.5 .

loop_
_geom_bond_atom_site_label_1
_geom_bond_atom_site_label_2
_geom_bond_distance
_geom_bond_site_symmetry_2
Ag1 S2 2.5261(4) 4_565
Ag1 S2 2.5260(4) .
Ag1 S1 2.5784(5) .
Ag1 Br1 2.7523(3) .
S1 C1 1.7202(17) .
C1 N12 1.325(2) .
C1 N11 1.329(2) .
N11 C11 1.464(2) .
N11 H11 0.88 .
N12 H12A 0.88 .
N12 H12B 0.88 .
C11 C12 1.505(3) .
C11 H11A 0.99 .
C11 H11B 0.99 .
C12 H12C 0.98 .
C12 H12D 0.98 .
C12 H12E 0.98 .
S2 C2 1.7202(13) .
C2 N21 1.3264(16) .
C2 N22 1.3306(16) .
N21 C21 1.4688(16) .
N21 H21 0.88 .
N22 H22A 0.88 .
N22 H22B 0.88 .
C21 C22 1.519(2) .
C21 H21A 0.99 .
C21 H21B 0.99 .
C22 H22C 0.98 .
C22 H22D 0.98 .
C22 H22E 0.98 .
